data_7118006
loop_
_publ_author_name
'Philipp Bissinger'
'Holger Braunschweig'
'Mehmet Ali Celik'
'Christina Claes'
'Rian D. Dewhurst'
'Sebastian Endres'
'Hauke Kelch'
'Thomas Kramer'
'Ivo Krummenacher'
'Christoph Schneider'

_publ_section_title
;
 Synthesis of cyclic diborenes with unprecedented cis-configuration
;
_journal_name_full Chem.Commun.
_journal_page_first 15917
_journal_paper_doi 10.1039/C5cc07103H
_journal_volume 51
_journal_year 2015
_chemical_formula_moiety 'C24 H38 B2 P2'
_chemical_formula_sum 'C24 H38 B2 P2'
_chemical_formula_weight 410.10
_chemical_name_common
;
?
;
_chemical_name_systematic
; 
?
;
_chemical_properties_physical 'Air-sensitive, Moisture-sensitive'
_space_group_IT_number 14
_symmetry_cell_setting monoclinic
_symmetry_space_group_name_Hall '-P 2ybc'
_symmetry_space_group_name_H-M 'P 1 21/c 1'
_atom_sites_solution_hydrogens geom
_atom_sites_solution_primary direct
_atom_sites_solution_secondary difmap
_audit_creation_method SHELXL-97
_audit_update_record
;
2015-08-11 deposited with the CCDC.
2015-09-04 downloaded from the CCDC.
;
_cell_angle_alpha 90.00
_cell_angle_beta 96.96(2)
_cell_angle_gamma 90.00
_cell_formula_units_Z 4
_cell_length_a 9.367(4)
_cell_length_b 15.172(3)
_cell_length_c 17.348(4)
_cell_measurement_temperature 100(2)
_cell_volume 2447.3(13)
_computing_cell_refinement 'Saint+ ver. 8.18C (Bruker AXS)'
_computing_data_collection 'APEX2 ver. 2012.4-3 (Bruker AXS)'
_computing_data_reduction 'Saint+ ver. 8.18C (Bruker AXS)'
_computing_molecular_graphics 'XP ver. 5.1 (Bruker AXS, 1998)'
_computing_publication_material 'SHELXL-97 (Sheldrick, 2008)'
_computing_structure_refinement 'SHELXL-97 (Sheldrick, 1997)'
_computing_structure_solution 'SHELXS-97 (Sheldrick, 1990)'
_diffrn_ambient_temperature 100(2)
_diffrn_detector_area_resol_mean 8.333
_diffrn_measured_fraction_theta_full 0.981
_diffrn_measured_fraction_theta_max 0.979
_diffrn_measurement_device_type 'Bruker D8 Quest'
_diffrn_measurement_method '\f and \w scans'
_diffrn_radiation_monochromator 'multi-layer mirror'
_diffrn_radiation_source 'ImS micro-focus sealed X-ray tube'
_diffrn_radiation_type MoK\a
_diffrn_radiation_wavelength 0.71073
_diffrn_reflns_av_R_equivalents 0.0503
_diffrn_reflns_av_sigmaI/netI 0.0430
_diffrn_reflns_limit_h_max 11
_diffrn_reflns_limit_h_min -11
_diffrn_reflns_limit_k_max 17
_diffrn_reflns_limit_k_min -19
_diffrn_reflns_limit_l_max 21
_diffrn_reflns_limit_l_min -21
_diffrn_reflns_number 20115
_diffrn_reflns_theta_full 26.00
_diffrn_reflns_theta_max 26.75
_diffrn_reflns_theta_min 2.37
_exptl_absorpt_coefficient_mu 0.185
_exptl_absorpt_correction_T_max 0.7454
_exptl_absorpt_correction_T_min 0.6521
_exptl_absorpt_correction_type multi-scan
_exptl_absorpt_process_details 'Sadabs 2008/1 (Bruker 2008)'
_exptl_crystal_colour colourless
_exptl_crystal_density_diffrn 1.113
_exptl_crystal_density_method 'not measured'
_exptl_crystal_description block
_exptl_crystal_F_000 888
_exptl_crystal_size_max 0.15
_exptl_crystal_size_mid 0.12
_exptl_crystal_size_min 0.07
_refine_diff_density_max 0.337
_refine_diff_density_min -0.354
_refine_diff_density_rms 0.073
_refine_ls_extinction_method none
_refine_ls_goodness_of_fit_ref 1.027
_refine_ls_hydrogen_treatment constr
_refine_ls_matrix_type full
_refine_ls_number_parameters 263
_refine_ls_number_reflns 5100
_refine_ls_number_restraints 0
_refine_ls_restrained_S_all 1.027
_refine_ls_R_factor_all 0.0500
_refine_ls_R_factor_gt 0.0395
_refine_ls_shift/su_max 0.001
_refine_ls_shift/su_mean 0.000
_refine_ls_structure_factor_coef Fsqd
_refine_ls_weighting_details 'calc w=1/[\s^2^(Fo^2^)+(0.0580P)^2^+1.0809P] where P=(Fo^2^+2Fc^2^)/3'
_refine_ls_weighting_scheme calc
_refine_ls_wR_factor_gt 0.1018
_refine_ls_wR_factor_ref 0.1089
_reflns_number_gt 4268
_reflns_number_total 5100
_reflns_threshold_expression >2sigma(I)
_cod_data_source_file c5cc07103h2.cif
_cod_data_source_block 2
_cod_original_cell_volume 2447.3(12)
_cod_original_sg_symbol_H-M P2(1)/c
_cod_database_code 7118006

loop_
_symmetry_equiv_pos_as_xyz
'x, y, z'
'-x, y+1/2, -z+1/2'
'-x, -y, -z'
'x, -y-1/2, z-1/2'

loop_
_atom_site_label
_atom_site_type_symbol
_atom_site_fract_x
_atom_site_fract_y
_atom_site_fract_z
_atom_site_U_iso_or_equiv
_atom_site_adp_type
_atom_site_occupancy
_atom_site_symmetry_multiplicity
_atom_site_calc_flag
_atom_site_refinement_flags
_atom_site_disorder_assembly
_atom_site_disorder_group
P1 P 0.49265(4) 0.73653(3) 0.66538(2) 0.01250(11) Uani 1 1 d . . .
C1 C 0.38685(18) 0.77447(11) 0.57648(9) 0.0175(3) Uani 1 1 d . . .
H1A H 0.4011 0.8387 0.5710 0.021 Uiso 1 1 calc R . .
H1B H 0.4220 0.7451 0.5314 0.021 Uiso 1 1 calc R . .
B1 B 0.43789(19) 0.62433(11) 0.70023(9) 0.0128(3) Uani 1 1 d . . .
P2 P 0.18912(4) 0.63774(3) 0.57623(2) 0.01277(11) Uani 1 1 d . . .
C2 C 0.22604(18) 0.75561(10) 0.57536(9) 0.0179(3) Uani 1 1 d . . .
H2A H 0.1729 0.7822 0.5283 0.022 Uiso 1 1 calc R . .
H2B H 0.1912 0.7834 0.6212 0.022 Uiso 1 1 calc R . .
B2 B 0.31224(18) 0.57279(11) 0.65011(9) 0.0125(3) Uani 1 1 d . . .
C3 C 0.67567(18) 0.74252(11) 0.64063(10) 0.0203(4) Uani 1 1 d . . .
H3A H 0.6863 0.7020 0.5977 0.030 Uiso 1 1 calc R . .
H3B H 0.7432 0.7260 0.6859 0.030 Uiso 1 1 calc R . .
H3C H 0.6960 0.8028 0.6249 0.030 Uiso 1 1 calc R . .
C4 C 0.49056(19) 0.82807(11) 0.73251(9) 0.0207(4) Uani 1 1 d . . .
H4A H 0.5228 0.8817 0.7083 0.031 Uiso 1 1 calc R . .
H4B H 0.5552 0.8152 0.7799 0.031 Uiso 1 1 calc R . .
H4C H 0.3926 0.8367 0.7455 0.031 Uiso 1 1 calc R . .
C5 C 0.00222(17) 0.63319(12) 0.59453(10) 0.0231(4) Uani 1 1 d . . .
H5A H -0.0588 0.6600 0.5509 0.035 Uiso 1 1 calc R . .
H5B H -0.0090 0.6655 0.6423 0.035 Uiso 1 1 calc R . .
H5C H -0.0262 0.5716 0.6002 0.035 Uiso 1 1 calc R . .
C6 C 0.17643(19) 0.60502(12) 0.47463(9) 0.0234(4) Uani 1 1 d . . .
H6A H 0.1013 0.6397 0.4442 0.035 Uiso 1 1 calc R . .
H6B H 0.1523 0.5423 0.4699 0.035 Uiso 1 1 calc R . .
H6C H 0.2689 0.6155 0.4551 0.035 Uiso 1 1 calc R . .
C10 C 0.53486(16) 0.59324(10) 0.77821(8) 0.0124(3) Uani 1 1 d . . .
C11 C 0.65445(16) 0.53636(10) 0.77715(9) 0.0139(3) Uani 1 1 d . . .
C12 C 0.73279(17) 0.50680(10) 0.84611(9) 0.0165(3) Uani 1 1 d . . .
H12 H 0.8121 0.4684 0.8435 0.020 Uiso 1 1 calc R . .
C13 C 0.69744(18) 0.53230(11) 0.91832(9) 0.0186(3) Uani 1 1 d . . .
C14 C 0.58094(18) 0.58818(11) 0.92015(9) 0.0190(3) Uani 1 1 d . . .
H14 H 0.5547 0.6059 0.9690 0.023 Uiso 1 1 calc R . .
C15 C 0.50074(17) 0.61932(10) 0.85238(9) 0.0156(3) Uani 1 1 d . . .
C16 C 0.69918(18) 0.50544(11) 0.70064(9) 0.0190(3) Uani 1 1 d . . .
H16A H 0.6178 0.4762 0.6702 0.029 Uiso 1 1 calc R . .
H16B H 0.7794 0.4639 0.7106 0.029 Uiso 1 1 calc R . .
H16C H 0.7293 0.5562 0.6717 0.029 Uiso 1 1 calc R . .
C17 C 0.7847(2) 0.50244(13) 0.99307(10) 0.0280(4) Uani 1 1 d . . .
H17A H 0.8425 0.4509 0.9827 0.042 Uiso 1 1 calc R . .
H17B H 0.7196 0.4868 1.0311 0.042 Uiso 1 1 calc R . .
H17C H 0.8483 0.5503 1.0138 0.042 Uiso 1 1 calc R . .
C18 C 0.37708(19) 0.68155(12) 0.86126(9) 0.0210(4) Uani 1 1 d . . .
H18A H 0.3142 0.6853 0.8119 0.031 Uiso 1 1 calc R . .
H18B H 0.4151 0.7402 0.8758 0.031 Uiso 1 1 calc R . .
H18C H 0.3221 0.6594 0.9018 0.031 Uiso 1 1 calc R . .
C20 C 0.25158(16) 0.47392(10) 0.65526(8) 0.0120(3) Uani 1 1 d . . .
C21 C 0.28115(16) 0.40784(10) 0.60175(8) 0.0139(3) Uani 1 1 d . . .
C22 C 0.22044(17) 0.32363(10) 0.60352(9) 0.0166(3) Uani 1 1 d . . .
H22 H 0.2436 0.2806 0.5672 0.020 Uiso 1 1 calc R . .
C23 C 0.12738(17) 0.30122(10) 0.65683(9) 0.0183(3) Uani 1 1 d . . .
C24 C 0.10060(17) 0.36506(11) 0.71099(9) 0.0178(3) Uani 1 1 d . . .
H24 H 0.0388 0.3510 0.7488 0.021 Uiso 1 1 calc R . .
C25 C 0.16150(17) 0.44899(10) 0.71163(9) 0.0151(3) Uani 1 1 d . . .
C26 C 0.38450(18) 0.42484(11) 0.54308(9) 0.0188(3) Uani 1 1 d . . .
H26A H 0.3311 0.4281 0.4910 0.028 Uiso 1 1 calc R . .
H26B H 0.4547 0.3768 0.5449 0.028 Uiso 1 1 calc R . .
H26C H 0.4348 0.4807 0.5552 0.028 Uiso 1 1 calc R . .
C27 C 0.0592(2) 0.21086(12) 0.65693(11) 0.0279(4) Uani 1 1 d . . .
H27A H 0.0307 0.1918 0.6033 0.042 Uiso 1 1 calc R . .
H27B H -0.0259 0.2134 0.6846 0.042 Uiso 1 1 calc R . .
H27C H 0.1286 0.1689 0.6829 0.042 Uiso 1 1 calc R . .
C28 C 0.1329(2) 0.51256(12) 0.77499(9) 0.0234(4) Uani 1 1 d . . .
H28A H 0.0865 0.5657 0.7516 0.035 Uiso 1 1 calc R . .
H28B H 0.2241 0.5286 0.8056 0.035 Uiso 1 1 calc R . .
H28C H 0.0696 0.4846 0.8088 0.035 Uiso 1 1 calc R . .

loop_
_atom_site_aniso_label
_atom_site_aniso_U_11
_atom_site_aniso_U_22
_atom_site_aniso_U_33
_atom_site_aniso_U_23
_atom_site_aniso_U_13
_atom_site_aniso_U_12
P1 0.0123(2) 0.0113(2) 0.01339(19) -0.00097(14) -0.00058(15) -0.00052(15)
C1 0.0204(9) 0.0150(8) 0.0161(7) 0.0029(6) -0.0013(6) -0.0030(6)
B1 0.0125(8) 0.0128(8) 0.0134(8) -0.0007(6) 0.0028(6) 0.0011(6)
P2 0.0113(2) 0.0129(2) 0.01356(19) -0.00068(14) -0.00079(15) 0.00011(15)
C2 0.0186(8) 0.0145(8) 0.0193(8) 0.0017(6) -0.0033(6) 0.0023(6)
B2 0.0125(8) 0.0127(8) 0.0126(7) -0.0003(6) 0.0018(6) 0.0018(7)
C3 0.0154(8) 0.0195(9) 0.0263(8) -0.0009(6) 0.0036(7) -0.0029(7)
C4 0.0233(9) 0.0160(8) 0.0219(8) -0.0055(6) -0.0012(7) 0.0005(7)
C5 0.0120(8) 0.0288(10) 0.0281(9) 0.0027(7) 0.0006(7) 0.0004(7)
C6 0.0251(9) 0.0270(9) 0.0165(8) -0.0034(6) -0.0041(7) 0.0044(7)
C10 0.0121(7) 0.0108(7) 0.0142(7) 0.0004(5) 0.0009(6) -0.0030(6)
C11 0.0133(7) 0.0118(7) 0.0167(7) 0.0010(6) 0.0019(6) -0.0034(6)
C12 0.0125(7) 0.0139(8) 0.0227(8) 0.0032(6) 0.0008(6) -0.0004(6)
C13 0.0186(8) 0.0184(8) 0.0170(7) 0.0043(6) -0.0046(6) -0.0052(7)
C14 0.0220(9) 0.0215(9) 0.0134(7) -0.0016(6) 0.0020(6) -0.0027(7)
C15 0.0156(8) 0.0159(8) 0.0153(7) -0.0017(6) 0.0017(6) -0.0011(6)
C16 0.0188(8) 0.0179(8) 0.0212(8) 0.0014(6) 0.0054(6) 0.0049(7)
C17 0.0286(10) 0.0310(10) 0.0217(8) 0.0056(7) -0.0076(7) 0.0000(8)
C18 0.0234(9) 0.0250(9) 0.0146(7) -0.0030(6) 0.0026(6) 0.0040(7)
C20 0.0099(7) 0.0119(7) 0.0132(7) 0.0013(5) -0.0021(6) 0.0013(6)
C21 0.0119(7) 0.0138(8) 0.0150(7) 0.0008(6) -0.0022(6) 0.0019(6)
C22 0.0154(8) 0.0123(8) 0.0210(8) -0.0009(6) -0.0030(6) 0.0032(6)
C23 0.0138(8) 0.0128(8) 0.0262(8) 0.0059(6) -0.0053(6) -0.0010(6)
C24 0.0131(8) 0.0194(8) 0.0208(8) 0.0080(6) 0.0014(6) 0.0006(6)
C25 0.0131(7) 0.0155(8) 0.0166(7) 0.0026(6) 0.0008(6) 0.0019(6)
C26 0.0201(8) 0.0174(8) 0.0195(7) -0.0043(6) 0.0053(6) 0.0003(7)
C27 0.0246(10) 0.0159(9) 0.0418(10) 0.0064(7) -0.0021(8) -0.0058(7)
C28 0.0259(9) 0.0262(10) 0.0201(8) -0.0017(7) 0.0110(7) -0.0015(7)

loop_
_atom_type_symbol
_atom_type_description
_atom_type_scat_dispersion_real
_atom_type_scat_dispersion_imag
_atom_type_scat_source
C C 0.0033 0.0016 'International Tables Vol C Tables 4.2.6.8 and 6.1.1.4'
H H 0.0000 0.0000 'International Tables Vol C Tables 4.2.6.8 and 6.1.1.4'
B B 0.0013 0.0007 'International Tables Vol C Tables 4.2.6.8 and 6.1.1.4'
P P 0.1023 0.0942 'International Tables Vol C Tables 4.2.6.8 and 6.1.1.4'

loop_
_geom_angle_atom_site_label_1
_geom_angle_atom_site_label_2
_geom_angle_atom_site_label_3
_geom_angle
_geom_angle_site_symmetry_1
_geom_angle_site_symmetry_3
C4 P1 C3 101.36(8) . .
C4 P1 C1 104.73(8) . .
C3 P1 C1 102.46(8) . .
C4 P1 B1 117.25(8) . .
C3 P1 B1 114.76(8) . .
C1 P1 B1 114.37(7) . .
C2 C1 P1 112.64(11) . .
C2 C1 H1A 109.1 . .
P1 C1 H1A 109.1 . .
C2 C1 H1B 109.1 . .
P1 C1 H1B 109.1 . .
H1A C1 H1B 107.8 . .
B2 B1 C10 128.66(14) . .
B2 B1 P1 118.68(11) . .
C10 B1 P1 112.62(11) . .
C5 P2 C6 101.97(9) . .
C5 P2 C2 103.09(8) . .
C6 P2 C2 104.46(8) . .
C5 P2 B2 112.49(8) . .
C6 P2 B2 118.44(8) . .
C2 P2 B2 114.57(8) . .
C1 C2 P2 111.76(11) . .
C1 C2 H2A 109.3 . .
P2 C2 H2A 109.3 . .
C1 C2 H2B 109.3 . .
P2 C2 H2B 109.3 . .
H2A C2 H2B 107.9 . .
B1 B2 C20 132.35(13) . .
B1 B2 P2 117.78(12) . .
C20 B2 P2 109.41(10) . .
P1 C3 H3A 109.5 . .
P1 C3 H3B 109.5 . .
H3A C3 H3B 109.5 . .
P1 C3 H3C 109.5 . .
H3A C3 H3C 109.5 . .
H3B C3 H3C 109.5 . .
P1 C4 H4A 109.5 . .
P1 C4 H4B 109.5 . .
H4A C4 H4B 109.5 . .
P1 C4 H4C 109.5 . .
H4A C4 H4C 109.5 . .
H4B C4 H4C 109.5 . .
P2 C5 H5A 109.5 . .
P2 C5 H5B 109.5 . .
H5A C5 H5B 109.5 . .
P2 C5 H5C 109.5 . .
H5A C5 H5C 109.5 . .
H5B C5 H5C 109.5 . .
P2 C6 H6A 109.5 . .
P2 C6 H6B 109.5 . .
H6A C6 H6B 109.5 . .
P2 C6 H6C 109.5 . .
H6A C6 H6C 109.5 . .
H6B C6 H6C 109.5 . .
C11 C10 C15 116.57(13) . .
C11 C10 B1 122.38(13) . .
C15 C10 B1 121.01(14) . .
C12 C11 C10 121.19(14) . .
C12 C11 C16 118.55(14) . .
C10 C11 C16 120.25(13) . .
C13 C12 C11 121.61(15) . .
C13 C12 H12 119.2 . .
C11 C12 H12 119.2 . .
C14 C13 C12 117.76(14) . .
C14 C13 C17 120.52(15) . .
C12 C13 C17 121.71(16) . .
C13 C14 C15 122.14(15) . .
C13 C14 H14 118.9 . .
C15 C14 H14 118.9 . .
C14 C15 C10 120.73(15) . .
C14 C15 C18 117.65(14) . .
C10 C15 C18 121.63(13) . .
C11 C16 H16A 109.5 . .
C11 C16 H16B 109.5 . .
H16A C16 H16B 109.5 . .
C11 C16 H16C 109.5 . .
H16A C16 H16C 109.5 . .
H16B C16 H16C 109.5 . .
C13 C17 H17A 109.5 . .
C13 C17 H17B 109.5 . .
H17A C17 H17B 109.5 . .
C13 C17 H17C 109.5 . .
H17A C17 H17C 109.5 . .
H17B C17 H17C 109.5 . .
C15 C18 H18A 109.5 . .
C15 C18 H18B 109.5 . .
H18A C18 H18B 109.5 . .
C15 C18 H18C 109.5 . .
H18A C18 H18C 109.5 . .
H18B C18 H18C 109.5 . .
C21 C20 C25 116.30(14) . .
C21 C20 B2 121.65(13) . .
C25 C20 B2 122.01(13) . .
C22 C21 C20 121.29(14) . .
C22 C21 C26 117.77(14) . .
C20 C21 C26 120.89(14) . .
C23 C22 C21 121.85(15) . .
C23 C22 H22 119.1 . .
C21 C22 H22 119.1 . .
C22 C23 C24 117.26(15) . .
C22 C23 C27 121.48(16) . .
C24 C23 C27 121.26(16) . .
C23 C24 C25 122.22(15) . .
C23 C24 H24 118.9 . .
C25 C24 H24 118.9 . .
C24 C25 C20 120.99(14) . .
C24 C25 C28 118.70(14) . .
C20 C25 C28 120.29(14) . .
C21 C26 H26A 109.5 . .
C21 C26 H26B 109.5 . .
H26A C26 H26B 109.5 . .
C21 C26 H26C 109.5 . .
H26A C26 H26C 109.5 . .
H26B C26 H26C 109.5 . .
C23 C27 H27A 109.5 . .
C23 C27 H27B 109.5 . .
H27A C27 H27B 109.5 . .
C23 C27 H27C 109.5 . .
H27A C27 H27C 109.5 . .
H27B C27 H27C 109.5 . .
C25 C28 H28A 109.5 . .
C25 C28 H28B 109.5 . .
H28A C28 H28B 109.5 . .
C25 C28 H28C 109.5 . .
H28A C28 H28C 109.5 . .
H28B C28 H28C 109.5 . .

loop_
_geom_bond_atom_site_label_1
_geom_bond_atom_site_label_2
_geom_bond_distance
_geom_bond_site_symmetry_2
P1 C4 1.8141(16) .
P1 C3 1.8194(19) .
P1 C1 1.8225(16) .
P1 B1 1.8978(18) .
C1 C2 1.531(2) .
C1 H1A 0.9900 .
C1 H1B 0.9900 .
B1 B2 1.583(2) .
B1 C10 1.606(2) .
P2 C5 1.8181(19) .
P2 C6 1.8211(17) .
P2 C2 1.8218(17) .
P2 B2 1.8936(17) .
C2 H2A 0.9900 .
C2 H2B 0.9900 .
B2 C20 1.610(2) .
C3 H3A 0.9800 .
C3 H3B 0.9800 .
C3 H3C 0.9800 .
C4 H4A 0.9800 .
C4 H4B 0.9800 .
C4 H4C 0.9800 .
C5 H5A 0.9800 .
C5 H5B 0.9800 .
C5 H5C 0.9800 .
C6 H6A 0.9800 .
C6 H6B 0.9800 .
C6 H6C 0.9800 .
C10 C11 1.416(2) .
C10 C15 1.419(2) .
C11 C12 1.399(2) .
C11 C16 1.514(2) .
C12 C13 1.389(2) .
C12 H12 0.9500 .
C13 C14 1.385(2) .
C13 C17 1.516(2) .
C14 C15 1.398(2) .
C14 H14 0.9500 .
C15 C18 1.517(2) .
C16 H16A 0.9800 .
C16 H16B 0.9800 .
C16 H16C 0.9800 .
C17 H17A 0.9800 .
C17 H17B 0.9800 .
C17 H17C 0.9800 .
C18 H18A 0.9800 .
C18 H18B 0.9800 .
C18 H18C 0.9800 .
C20 C21 1.416(2) .
C20 C25 1.418(2) .
C21 C22 1.400(2) .
C21 C26 1.510(2) .
C22 C23 1.388(2) .
C22 H22 0.9500 .
C23 C24 1.393(2) .
C23 C27 1.512(2) .
C24 C25 1.395(2) .
C24 H24 0.9500 .
C25 C28 1.510(2) .
C26 H26A 0.9800 .
C26 H26B 0.9800 .
C26 H26C 0.9800 .
C27 H27A 0.9800 .
C27 H27B 0.9800 .
C27 H27C 0.9800 .
C28 H28A 0.9800 .
C28 H28B 0.9800 .
C28 H28C 0.9800 .
